data_4319875
loop_
_publ_author_name
'Yi Han'
'C. Jeff Harlan'
'Philipp Stoessel'
'Brian J. Frost'
'Jack R. Norton'
'Susie Miller'
'Brian Bridgewater'
'Qiang Xu'

_publ_section_title
;
 Rhenium Oxo Complexes of a Chelating Diyne Ligand. Synthesis and Study of
 the Kinetics of Protonation
;
_journal_name_full 'Inorganic Chemistry'
_journal_page_first 2942
_journal_page_last 2952
_journal_paper_doi 10.1021/ic0100931
_journal_volume 40
_journal_year 2001
_chemical_formula_sum 'C10 H15 O Re'
_chemical_formula_weight 337.42
_chemical_name_systematic
;
  ?
;
_space_group_IT_number 114
_symmetry_cell_setting tetragonal
_symmetry_space_group_name_Hall 'P -4 2n'
_symmetry_space_group_name_H-M 'P -4 21 c'
_atom_sites_solution_hydrogens geom
_atom_sites_solution_primary direct
_atom_sites_solution_secondary difmap
_audit_creation_method SHELXL
_cell_angle_alpha 90.00
_cell_angle_beta 90.00
_cell_angle_gamma 90.00
_cell_formula_units_Z 8
_cell_length_a 16.56890(10)
_cell_length_b 16.56890(10)
_cell_length_c 7.45200(10)
_cell_measurement_temperature 163(2)
_cell_volume 2045.79(3)
_computing_cell_refinement 'Siemens XSCANS'
_computing_data_collection 'Siemens XSCANS'
_computing_data_reduction 'Siemens SHELXTL'
_computing_molecular_graphics 'Siemens SHELXTL'
_computing_publication_material 'Siemens SHELXTL'
_computing_structure_refinement 'SHELXL-93 (Sheldrick, 1993)'
_computing_structure_solution 'SHELXS-86 (Sheldrick, 1990)'
_diffrn_ambient_temperature 163(2)
_diffrn_measurement_device 'Siemens P4'
_diffrn_measurement_method '\w scans'
_diffrn_radiation_monochromator graphite
_diffrn_radiation_source 'fine-focus sealed tube'
_diffrn_radiation_type MoK\a
_diffrn_radiation_wavelength 0.71073
_diffrn_reflns_av_R_equivalents 0.1240
_diffrn_reflns_av_sigmaI/netI 0.0733
_diffrn_reflns_limit_h_max 18
_diffrn_reflns_limit_h_min -16
_diffrn_reflns_limit_k_max 18
_diffrn_reflns_limit_k_min -15
_diffrn_reflns_limit_l_max 8
_diffrn_reflns_limit_l_min -8
_diffrn_reflns_number 9010
_diffrn_reflns_theta_max 23.22
_diffrn_reflns_theta_min 1.74
_exptl_absorpt_coefficient_mu 11.832
_exptl_absorpt_correction_type none
_exptl_crystal_colour 'clear lt. y'
_exptl_crystal_density_diffrn 2.191
_exptl_crystal_description rectangular
_exptl_crystal_F_000 1264
_exptl_crystal_size_max 0.50
_exptl_crystal_size_mid 0.30
_exptl_crystal_size_min 0.20
_refine_diff_density_max 1.708
_refine_diff_density_min -2.480
_refine_diff_density_rms 0.378
_refine_ls_abs_structure_details 'Flack H D (1983), Acta Cryst. A39, 876-881'
_refine_ls_abs_structure_Flack 0.00
_refine_ls_extinction_coef 0.0035(2)
_refine_ls_extinction_expression Fc^*^=kFc[1+0.001xFc^2^\l^3^/sin(2\q)]^-1/4^
_refine_ls_extinction_method SHELXL
_refine_ls_goodness_of_fit_all 1.087
_refine_ls_goodness_of_fit_obs 1.045
_refine_ls_matrix_type full
_refine_ls_number_parameters 110
_refine_ls_number_reflns 1459
_refine_ls_number_restraints 0
_refine_ls_restrained_S_all 1.133
_refine_ls_restrained_S_obs 1.045
_refine_ls_R_factor_all 0.0511
_refine_ls_R_factor_obs 0.0349
_refine_ls_shift/esd_max 0.002
_refine_ls_shift/esd_mean 0.000
_refine_ls_structure_factor_coef Fsqd
_refine_ls_weighting_details 'w=1/[\s^2^(Fo^2^)+(0.0156P)^2^+7.4015P] where P=(Fo^2^+2Fc^2^)/3'
_refine_ls_weighting_scheme calc
_refine_ls_wR_factor_all 0.0681
_refine_ls_wR_factor_obs 0.0615
_reflns_number_observed 1403
_reflns_number_total 1460
_reflns_observed_criterion >2sigma(I)
_cod_data_source_file ic0100931_2.cif
_cod_data_source_block jrn1
_cod_depositor_comments
;
The following automatic conversions were performed:

'_symmetry_cell_setting' value 'Tetragonal' changed to 'tetragonal'
according to the built-in table from CIF Core dictionary named
'cif_core.dic' version 2.4.1 from 2010-06-29.

Automatic conversion script
Id: cif_fix_values 1646 2011-03-28 12:23:43Z adriana 

The following automatic conversions were performed:

'_refine_ls_weighting_scheme' value 'calc
w=1/[\s^2^(Fo^2^)+(0.0156P)^2^+7.4015P] where P=(Fo^2^+2Fc^2^)/3' was
changed to 'calc'. New tag '_refine_ls_weighting_details' was
created. The value of the new tag was set to
'w=1/[\s^2^(Fo^2^)+(0.0156P)^2^+7.4015P] where P=(Fo^2^+2Fc^2^)/3'.

Automatic conversion script
Id: cif_fix_values 3143 2015-03-26 13:38:13Z robertas 
;
_cod_database_code 4319875

loop_
_symmetry_equiv_pos_as_xyz
'x, y, z'
'-x, -y, z'
'y, -x, -z'
'-y, x, -z'
'-x+1/2, y+1/2, -z+1/2'
'x+1/2, -y+1/2, -z+1/2'
'-y+1/2, -x+1/2, z+1/2'
'y+1/2, x+1/2, z+1/2'

loop_
_atom_site_aniso_label
_atom_site_aniso_U_11
_atom_site_aniso_U_22
_atom_site_aniso_U_33
_atom_site_aniso_U_23
_atom_site_aniso_U_13
_atom_site_aniso_U_12
Re1 0.0133(2) 0.0142(2) 0.0223(3) 0.0007(2) 0.0031(2) -0.00129(12)
O1 0.027(4) 0.020(4) 0.031(5) 0.002(3) 0.007(3) -0.003(3)
C1 0.041(6) 0.016(5) 0.041(6) 0.005(6) 0.000(7) -0.009(4)
C2 0.023(5) 0.011(4) 0.031(5) 0.002(5) 0.002(6) -0.001(3)
C3 0.011(5) 0.016(5) 0.033(6) -0.002(4) 0.007(4) 0.002(4)
C4 0.025(5) 0.021(5) 0.033(7) -0.002(5) -0.010(5) 0.010(4)
C5 0.010(5) 0.023(5) 0.039(7) -0.007(5) -0.003(4) 0.003(3)
C6 0.022(5) 0.017(5) 0.032(7) -0.002(5) 0.001(5) 0.000(4)
C7 0.018(5) 0.013(5) 0.021(6) 0.001(4) 0.001(4) 0.003(4)
C8 0.025(5) 0.021(5) 0.024(6) 0.005(5) 0.000(6) 0.003(4)
C9 0.023(5) 0.050(7) 0.037(8) 0.000(6) 0.005(5) 0.014(4)
C10 0.022(5) 0.033(5) 0.014(6) 0.010(5) 0.004(5) 0.004(4)

loop_
_atom_site_label
_atom_site_type_symbol
_atom_site_fract_x
_atom_site_fract_y
_atom_site_fract_z
_atom_site_U_iso_or_equiv
_atom_site_thermal_displace_type
_atom_site_occupancy
_atom_site_calc_flag
_atom_site_refinement_flags
_atom_site_disorder_group
Re1 Re 0.23926(2) 0.46325(2) 0.94570(7) 0.0166(2) Uani 1 d . .
O1 O 0.2833(4) 0.4808(4) 0.7408(10) 0.026(2) Uani 1 d . .
C1 C 0.2318(6) 0.2646(5) 1.0573(19) 0.033(2) Uani 1 d . .
H1B H 0.1944(6) 0.2555(5) 0.9575(19) 0.049 Uiso 1 calc R .
H1C H 0.2038(6) 0.2554(5) 1.1712(19) 0.049 Uiso 1 calc R .
H1D H 0.2775(6) 0.2273(5) 1.0472(19) 0.049 Uiso 1 calc R .
C2 C 0.2623(5) 0.3502(5) 1.0510(16) 0.021(2) Uani 1 d . .
C3 C 0.3083(5) 0.4030(5) 1.1271(15) 0.020(2) Uani 1 d . .
C4 C 0.3677(6) 0.4273(6) 1.2663(17) 0.026(3) Uani 1 d . .
H4A H 0.4173(6) 0.3947(6) 1.2516(17) 0.032 Uiso 1 calc R .
H4B H 0.3450(6) 0.4153(6) 1.3863(17) 0.032 Uiso 1 calc R .
C5 C 0.3897(5) 0.5161(6) 1.2578(16) 0.024(2) Uani 1 d . .
H5A H 0.4178(5) 0.5271(6) 1.1431(16) 0.029 Uiso 1 calc R .
H5B H 0.4274(5) 0.5289(6) 1.3567(16) 0.029 Uiso 1 calc R .
C6 C 0.3152(6) 0.5717(6) 1.2722(15) 0.024(2) Uani 1 d . .
H6A H 0.2905(6) 0.5656(6) 1.3923(15) 0.028 Uiso 1 calc R .
H6B H 0.3323(6) 0.6286(6) 1.2584(15) 0.028 Uiso 1 calc R .
C7 C 0.2530(5) 0.5512(5) 1.1286(14) 0.017(2) Uani 1 d . .
C8 C 0.1819(5) 0.5605(5) 1.0618(18) 0.023(2) Uani 1 d . .
C9 C 0.1036(6) 0.6055(7) 1.0775(19) 0.037(3) Uani 1 d . .
H9A H 0.0665(6) 0.5873(7) 0.9833(19) 0.055 Uiso 1 calc R .
H9B H 0.1136(6) 0.6635(7) 1.0640(19) 0.055 Uiso 1 calc R .
H9C H 0.0796(6) 0.5951(7) 1.1954(19) 0.055 Uiso 1 calc R .
C10 C 0.1158(5) 0.4146(6) 0.9170(15) 0.023(2) Uani 1 d . .
H10A H 0.1155(5) 0.3723(6) 0.8252(15) 0.035 Uiso 1 calc R .
H10B H 0.0790(5) 0.4581(6) 0.8813(15) 0.035 Uiso 1 calc R .
H10C H 0.0980(5) 0.3919(6) 1.0319(15) 0.035 Uiso 1 calc R .

loop_
_atom_type_symbol
_atom_type_description
_atom_type_scat_dispersion_real
_atom_type_scat_dispersion_imag
_atom_type_scat_source
C C 0.0033 0.0016 'International Tables Vol C Tables 4.2.6.8 and 6.1.1.4'
H H 0.0000 0.0000 'International Tables Vol C Tables 4.2.6.8 and 6.1.1.4'
O O 0.0106 0.0060 'International Tables Vol C Tables 4.2.6.8 and 6.1.1.4'
Re Re -1.0185 7.2310 'International Tables Vol C Tables 4.2.6.8 and 6.1.1.4'

loop_
_geom_angle_atom_site_label_1
_geom_angle_atom_site_label_2
_geom_angle_atom_site_label_3
_geom_angle
_geom_angle_site_symmetry_1
_geom_angle_site_symmetry_3
_geom_angle_publ_flag
O1 Re1 C7 115.6(4) . . ?
O1 Re1 C3 115.8(4) . . ?
C7 Re1 C3 80.9(4) . . ?
O1 Re1 C8 115.9(4) . . ?
C7 Re1 C8 36.9(4) . . ?
C3 Re1 C8 111.4(4) . . ?
O1 Re1 C2 114.4(4) . . ?
C7 Re1 C2 112.3(4) . . ?
C3 Re1 C2 36.7(4) . . ?
C8 Re1 C2 129.4(5) . . ?
O1 Re1 C10 111.7(4) . . ?
C7 Re1 C10 115.8(4) . . ?
C3 Re1 C10 114.0(3) . . ?
C8 Re1 C10 84.2(4) . . ?
C2 Re1 C10 82.9(3) . . ?
C3 C2 C1 145.3(11) . . ?
C3 C2 Re1 70.2(6) . . ?
C1 C2 Re1 143.5(7) . . ?
C2 C3 C4 151.8(10) . . ?
C2 C3 Re1 73.0(6) . . ?
C4 C3 Re1 134.7(6) . . ?
C3 C4 C5 113.1(9) . . ?
C4 C5 C6 112.6(8) . . ?
C7 C6 C5 111.1(8) . . ?
C8 C7 C6 149.7(10) . . ?
C8 C7 Re1 73.8(7) . . ?
C6 C7 Re1 135.6(6) . . ?
C7 C8 C9 145.1(12) . . ?
C7 C8 Re1 69.3(5) . . ?
C9 C8 Re1 145.0(8) . . ?

loop_
_geom_bond_atom_site_label_1
_geom_bond_atom_site_label_2
_geom_bond_distance
_geom_bond_site_symmetry_2
_geom_bond_publ_flag
Re1 O1 1.717(7) . ?
Re1 C7 2.008(10) . ?
Re1 C3 2.033(11) . ?
Re1 C8 2.061(10) . ?
Re1 C2 2.066(8) . ?
Re1 C10 2.209(9) . ?
C1 C2 1.506(12) . ?
C2 C3 1.291(13) . ?
C3 C4 1.486(15) . ?
C4 C5 1.517(14) . ?
C5 C6 1.543(12) . ?
C6 C7 1.524(14) . ?
C7 C8 1.288(13) . ?
C8 C9 1.501(14) . ?
